data_4321022
loop_
_publ_author_name
'Douglas B. Grotjahn'
'H. Christine Lo'
'Jason Dinoso'
'Charles D. Adkins'
'Chunbang Li'
'Steven P. Nolan'
'John L. Hubbard'

_publ_section_title
;
 Studies of the Synthesis and Thermochemistry of Coordinatively
 Unsaturated Chelate Complexes (\h5-C5Me5)IrL2 (L2= TsNCH2CH2NTs,
 TsNCH2CO2, CO2CO2)
;
_journal_name_full 'Inorganic Chemistry'
_journal_page_first 2493
_journal_page_last 2499
_journal_paper_doi 10.1021/ic990870l
_journal_volume 39
_journal_year 2000
_chemical_compound_source 'grotjahn lab/SDSU'
_chemical_formula_sum 'C22 H30 Cl2 Ir2 O4'
_chemical_formula_weight 813.76
_chemical_name_systematic
; 
 ? 
;
_space_group_IT_number 14
_symmetry_cell_setting monoclinic
_symmetry_space_group_name_Hall '-P 2ybc'
_symmetry_space_group_name_H-M 'P 1 21/c 1'
_atom_sites_solution_hydrogens geom
_atom_sites_solution_primary direct
_atom_sites_solution_secondary difmap
_audit_creation_method SHELXL
_cell_angle_alpha 90.00
_cell_angle_beta 94.22(2)
_cell_angle_gamma 90.00
_cell_formula_units_Z 2
_cell_length_a 8.205(2)
_cell_length_b 8.945(4)
_cell_length_c 16.714(6)
_cell_measurement_reflns_used 25
_cell_measurement_temperature 173(2)
_cell_measurement_theta_max 30
_cell_measurement_theta_min 15
_cell_volume 1223.4(8)
_computing_cell_refinement 'Siemens P4/ VAX 3100 '
_computing_data_collection 'Siemens P4/ VAX 3100 '
_computing_data_reduction 'Siemens P4/ VAX 3100'
_computing_molecular_graphics 'Siemens P4/ VAX 3100'
_computing_structure_refinement 'SHELXL-93 (Sheldrick, 1993)'
_computing_structure_solution 'SHELXS-86 (Sheldrick, 1990)'
_diffrn_ambient_temperature 173(2)
_diffrn_radiation_monochromator graphite
_diffrn_radiation_source 'fine-focus sealed tube'
_diffrn_radiation_type MoK\a
_diffrn_radiation_wavelength 0.71073
_diffrn_reflns_av_R_equivalents 0.0212
_diffrn_reflns_av_sigmaI/netI 0.0308
_diffrn_reflns_limit_h_max 0
_diffrn_reflns_limit_h_min -9
_diffrn_reflns_limit_k_max 10
_diffrn_reflns_limit_k_min 0
_diffrn_reflns_limit_l_max 19
_diffrn_reflns_limit_l_min -19
_diffrn_reflns_number 2084
_diffrn_reflns_theta_max 24.09
_diffrn_reflns_theta_min 2.44
_exptl_absorpt_coefficient_mu 11.110
_exptl_absorpt_correction_T_max 0.9940
_exptl_absorpt_correction_T_min 0.6853
_exptl_absorpt_correction_type psi-scan
_exptl_crystal_colour yellow
_exptl_crystal_density_diffrn 2.209
_exptl_crystal_density_meas ?
_exptl_crystal_description 'thin plate'
_exptl_crystal_F_000 764
_exptl_crystal_size_max 0.03
_exptl_crystal_size_mid 0.10
_exptl_crystal_size_min 0.45
_refine_diff_density_max 0.642
_refine_diff_density_min -0.860
_refine_diff_density_rms 0.159
_refine_ls_extinction_method none
_refine_ls_goodness_of_fit_all 0.783
_refine_ls_goodness_of_fit_obs 0.716
_refine_ls_matrix_type full
_refine_ls_number_parameters 136
_refine_ls_number_reflns 1935
_refine_ls_number_restraints 0
_refine_ls_restrained_S_all 0.783
_refine_ls_restrained_S_obs 0.716
_refine_ls_R_factor_all 0.0365
_refine_ls_R_factor_obs 0.0258
_refine_ls_shift/esd_max 0.000
_refine_ls_shift/esd_mean 0.000
_refine_ls_structure_factor_coef Fsqd
_refine_ls_weighting_details 'w=1/[\s^2^(Fo^2^)+(0.1000P)^2^+0.0000P] where P=(Fo^2^+2Fc^2^)/3'
_refine_ls_weighting_scheme calc
_refine_ls_wR_factor_all 0.0966
_refine_ls_wR_factor_obs 0.0811
_reflns_number_observed 1646
_reflns_number_total 1935
_reflns_observed_criterion >2sigma(I)
_cod_data_source_file ic990870l.cif
_cod_data_source_block dg26b
_cod_depositor_comments
;
The following automatic conversions were performed:

'_exptl_crystal_density_meas' value 'not measured' was changed to '?'
- the value is perceived as not measured.

Automatic conversion script
Id: cif_fix_values 3008 2015-01-20 13:52:24Z robertas 

The following automatic conversions were performed:

'_refine_ls_weighting_scheme' value 'calc
w=1/[\s^2^(Fo^2^)+(0.1000P)^2^+0.0000P] where P=(Fo^2^+2Fc^2^)/3' was
changed to 'calc'. New tag '_refine_ls_weighting_details' was
created. The value of the new tag was set to
'w=1/[\s^2^(Fo^2^)+(0.1000P)^2^+0.0000P] where P=(Fo^2^+2Fc^2^)/3'.

Automatic conversion script
Id: cif_fix_values 3143 2015-03-26 13:38:13Z robertas 
;
_cod_database_code 4321022

loop_
_symmetry_equiv_pos_as_xyz
'x, y, z'
'-x, y+1/2, -z+1/2'
'-x, -y, -z'
'x, -y-1/2, z-1/2'

loop_
_atom_site_aniso_label
_atom_site_aniso_U_11
_atom_site_aniso_U_22
_atom_site_aniso_U_33
_atom_site_aniso_U_23
_atom_site_aniso_U_13
_atom_site_aniso_U_12
Ir 0.0153(2) 0.0189(3) 0.0129(2) -0.00306(14) -0.00014(14) -0.00143(14)
Cl 0.0382(13) 0.0208(13) 0.0373(14) 0.0004(10) 0.0053(11) 0.0016(10)
O1 0.019(3) 0.029(3) 0.015(3) -0.006(3) 0.003(2) -0.006(3)
O2 0.022(3) 0.029(3) 0.013(3) -0.006(3) 0.000(3) -0.009(3)
C1 0.033(5) 0.005(4) 0.024(5) -0.007(4) -0.007(4) 0.002(4)
C2 0.021(4) 0.021(5) 0.020(4) -0.010(4) 0.004(3) -0.014(4)
C3 0.019(4) 0.024(5) 0.016(4) -0.002(4) -0.003(3) -0.011(4)
C4 0.038(5) 0.027(5) 0.012(4) -0.008(4) -0.001(4) -0.014(4)
C5 0.020(4) 0.022(5) 0.033(5) -0.010(4) -0.001(4) 0.003(4)
C6 0.017(4) 0.021(5) 0.015(4) -0.001(4) -0.004(4) -0.002(4)
C11 0.058(8) 0.043(7) 0.058(9) 0.009(6) -0.019(7) 0.010(6)
C12 0.054(6) 0.038(6) 0.030(5) -0.002(5) 0.014(5) -0.016(5)
C13 0.021(5) 0.034(6) 0.055(7) -0.007(5) -0.013(5) 0.008(4)
C14 0.051(7) 0.061(8) 0.024(6) 0.009(5) -0.011(5) -0.034(6)
C15 0.020(5) 0.065(8) 0.074(9) -0.051(7) 0.015(5) -0.004(5)

loop_
_atom_site_label
_atom_site_type_symbol
_atom_site_fract_x
_atom_site_fract_y
_atom_site_fract_z
_atom_site_U_iso_or_equiv
_atom_site_thermal_displace_type
_atom_site_occupancy
_atom_site_calc_flag
_atom_site_refinement_flags
_atom_site_disorder_group
Ir Ir 0.23492(4) 0.09395(4) 0.61876(2) 0.0157(2) Uani 1 d . .
Cl Cl 0.2672(3) -0.1689(3) 0.6353(2) 0.0320(6) Uani 1 d . .
O1 O -0.0213(7) 0.0464(7) 0.5991(3) 0.0208(13) Uani 1 d . .
O2 O 0.2055(7) 0.0446(7) 0.4919(3) 0.0214(14) Uani 1 d . .
C1 C 0.2660(11) 0.3294(9) 0.6190(5) 0.021(2) Uani 1 d . .
C2 C 0.4202(10) 0.2585(10) 0.6105(5) 0.021(2) Uani 1 d . .
C3 C 0.4579(10) 0.1642(10) 0.6802(5) 0.020(2) Uani 1 d . .
C4 C 0.3262(11) 0.1753(11) 0.7320(5) 0.026(2) Uani 1 d . .
C5 C 0.2086(10) 0.2826(11) 0.6945(6) 0.025(2) Uani 1 d . .
C6 C -0.0646(9) 0.0005(10) 0.5304(5) 0.018(2) Uani 1 d . .
C11 C 0.1841(16) 0.4357(14) 0.5629(8) 0.054(3) Uani 1 d . .
H11A H 0.2203(16) 0.5349(14) 0.5771(8) 0.080 Uiso 1 d R .
H11B H 0.2125(16) 0.4130(14) 0.5096(8) 0.080 Uiso 1 d R .
H11C H 0.0676(16) 0.4296(14) 0.5650(8) 0.080 Uiso 1 d R .
C12 C 0.5244(13) 0.2750(13) 0.5425(6) 0.040(3) Uani 1 d . .
H12A H 0.6001(13) 0.3559(13) 0.5525(6) 0.080 Uiso 1 d R .
H12B H 0.5837(13) 0.1840(13) 0.5353(6) 0.080 Uiso 1 d R .
H12C H 0.4555(13) 0.2958(13) 0.4948(6) 0.080 Uiso 1 d R .
C13 C 0.6106(12) 0.0708(11) 0.6945(7) 0.037(3) Uani 1 d . .
H13A H 0.6945(12) 0.1274(11) 0.7238(7) 0.080 Uiso 1 d R .
H13B H 0.5852(12) -0.0162(11) 0.7248(7) 0.080 Uiso 1 d R .
H13C H 0.6481(12) 0.0406(11) 0.6439(7) 0.080 Uiso 1 d R .
C14 C 0.3179(15) 0.1086(13) 0.8142(7) 0.046(3) Uani 1 d . .
H14A H 0.3693(15) 0.1741(13) 0.8540(7) 0.080 Uiso 1 d R .
H14B H 0.2064(15) 0.0920(13) 0.8256(7) 0.080 Uiso 1 d R .
H14C H 0.3750(15) 0.0148(13) 0.8152(7) 0.080 Uiso 1 d R .
C15 C 0.0526(12) 0.3258(15) 0.7274(8) 0.053(4) Uani 1 d . .
H15A H 0.0693(12) 0.4139(15) 0.7598(8) 0.080 Uiso 1 d R .
H15B H -0.0281(12) 0.3457(15) 0.6843(8) 0.080 Uiso 1 d R .
H15C H 0.0158(12) 0.2457(15) 0.7598(8) 0.080 Uiso 1 d R .

loop_
_atom_type_symbol
_atom_type_description
_atom_type_scat_dispersion_real
_atom_type_scat_dispersion_imag
_atom_type_scat_source
C C 0.0033 0.0016 'International Tables Vol C Tables 4.2.6.8 and 6.1.1.4'
H H 0.0000 0.0000 'International Tables Vol C Tables 4.2.6.8 and 6.1.1.4'
O O 0.0106 0.0060 'International Tables Vol C Tables 4.2.6.8 and 6.1.1.4'
Cl Cl 0.1484 0.1585 'International Tables Vol C Tables 4.2.6.8 and 6.1.1.4'
Ir Ir -1.4442 7.9887 'International Tables Vol C Tables 4.2.6.8 and 6.1.1.4'

loop_
_geom_angle_atom_site_label_1
_geom_angle_atom_site_label_2
_geom_angle_atom_site_label_3
_geom_angle
_geom_angle_site_symmetry_1
_geom_angle_site_symmetry_3
_geom_angle_publ_flag
C1 Ir C4 67.8(3) . . ?
C1 Ir C2 39.4(3) . . ?
C4 Ir C2 67.2(3) . . ?
C1 Ir C3 66.8(3) . . ?
C4 Ir C3 39.7(3) . . ?
C2 Ir C3 39.9(3) . . ?
C1 Ir C5 39.6(3) . . ?
C4 Ir C5 40.5(4) . . ?
C2 Ir C5 66.1(3) . . ?
C3 Ir C5 66.5(3) . . ?
C1 Ir O1 108.3(3) . . ?
C4 Ir O1 118.9(3) . . ?
C2 Ir O1 145.5(3) . . ?
C3 Ir O1 158.6(3) . . ?
C5 Ir O1 96.1(3) . . ?
C1 Ir O2 102.1(3) . . ?
C4 Ir O2 162.9(3) . . ?
C2 Ir O2 96.1(3) . . ?
C3 Ir O2 124.3(3) . . ?
C5 Ir O2 137.4(3) . . ?
O1 Ir O2 76.8(2) . . ?
C1 Ir Cl 165.5(2) . . ?
C4 Ir Cl 101.9(3) . . ?
C2 Ir Cl 128.1(2) . . ?
C3 Ir Cl 98.7(3) . . ?
C5 Ir Cl 136.8(3) . . ?
O1 Ir Cl 85.5(2) . . ?
O2 Ir Cl 85.2(2) . . ?
C6 O1 Ir 114.6(5) . . ?
C6 O2 Ir 113.0(5) 3_556 . ?
C2 C1 C5 107.8(7) . . ?
C2 C1 C11 126.3(9) . . ?
C5 C1 C11 125.9(9) . . ?
C2 C1 Ir 70.6(5) . . ?
C5 C1 Ir 70.5(5) . . ?
C11 C1 Ir 126.4(7) . . ?
C1 C2 C3 108.4(7) . . ?
C1 C2 C12 126.7(9) . . ?
C3 C2 C12 124.9(8) . . ?
C1 C2 Ir 70.1(5) . . ?
C3 C2 Ir 70.0(5) . . ?
C12 C2 Ir 125.1(6) . . ?
C4 C3 C2 108.5(8) . . ?
C4 C3 C13 126.4(9) . . ?
C2 C3 C13 125.0(8) . . ?
C4 C3 Ir 69.7(5) . . ?
C2 C3 Ir 70.1(4) . . ?
C13 C3 Ir 126.0(7) . . ?
C3 C4 C5 106.7(8) . . ?
C3 C4 C14 127.6(9) . . ?
C5 C4 C14 125.2(9) . . ?
C3 C4 Ir 70.6(5) . . ?
C5 C4 Ir 70.4(5) . . ?
C14 C4 Ir 130.2(7) . . ?
C1 C5 C4 108.5(7) . . ?
C1 C5 C15 126.6(9) . . ?
C4 C5 C15 124.8(10) . . ?
C1 C5 Ir 69.9(5) . . ?
C4 C5 Ir 69.1(5) . . ?
C15 C5 Ir 123.8(7) . . ?
O2 C6 O1 125.0(8) 3_556 . ?
O2 C6 C6 118.1(9) 3_556 3_556 ?
O1 C6 C6 116.9(9) . 3_556 ?

loop_
_geom_bond_atom_site_label_1
_geom_bond_atom_site_label_2
_geom_bond_distance
_geom_bond_site_symmetry_2
_geom_bond_publ_flag
Ir C1 2.121(9) . ?
Ir C4 2.113(8) . ?
Ir C2 2.128(8) . ?
Ir C3 2.126(8) . ?
Ir C5 2.130(9) . ?
Ir O1 2.146(6) . ?
Ir O2 2.163(6) . ?
Ir Cl 2.380(3) . ?
O1 C6 1.246(10) . ?
O2 C6 1.255(10) 3_556 ?
C1 C2 1.432(12) . ?
C1 C5 1.441(13) . ?
C1 C11 1.464(14) . ?
C2 C3 1.452(12) . ?
C2 C12 1.480(12) . ?
C3 C4 1.438(12) . ?
C3 C13 1.510(13) . ?
C4 C5 1.469(14) . ?
C4 C14 1.504(14) . ?
C5 C15 1.481(12) . ?
C6 O2 1.255(10) 3_556 ?
C6 C6 1.52(2) 3_556 ?
